data_7711154
loop_
_publ_author_name
'Svensson Grape, Erik'
'Rooth, Victoria'
'Smolders, Simon'
'Thiriez, Ambre'
'Takki, Sofia'
'De Vos, Dirk'
'Willhammar, Tom'
'Inge, A. Ken'

_publ_section_title
;
 Bismuth gallate coordination networks inspired by an active
 pharmaceutical ingredient
;
_journal_name_full 'Dalton Transactions'
_journal_paper_doi 10.1039/D2DT02260E
_journal_year 2022
_chemical_formula_sum 'C7 H3 Bi O5'
_chemical_formula_weight 376.08
_space_group_crystal_system monoclinic
_space_group_IT_number 14
_space_group_name_Hall '-P 2ybc'
_space_group_name_H-M_alt 'P 1 21/c 1'
_atom_sites_solution_hydrogens geom
_audit_creation_method SHELXL-2018/1
_audit_update_record
;
2022-08-16 deposited with the CCDC.	2022-08-29 downloaded from the CCDC.
;
_cell_angle_alpha 90
_cell_angle_beta 104.8(2)
_cell_angle_gamma 90
_cell_formula_units_Z 4
_cell_length_a 11.75(6)
_cell_length_b 7.64(4)
_cell_length_c 10.11(5)
_cell_measurement_reflns_used 7034
_cell_measurement_temperature 293(2)
_cell_measurement_theta_max 0.897
_cell_measurement_theta_min 0.113
_cell_volume 877(8)
_computing_cell_refinement
;
Kabsch, W. (2010). XDS. Acta Crystallographica Section D:
Biological Crystallography, 66(2), 125-132.
;
_computing_data_collection
;
Stef Smeets, Bin Wang, Magdalena O. Cichocka, Jonas Angstrom, Wei Wan.
(2018, April 11). Instamatic (Version 0.6). Zenodo.
http://doi.org/10.5281/zenodo.1217026
;
_computing_data_reduction
;
Kabsch, W. (2010). XDS. Acta Crystallographica Section D:
Biological Crystallography, 66(2), 125-132.
;
_computing_structure_refinement 'SHELXL-2018/1 (Sheldrick, 2018)'
_computing_structure_solution 'SHELXT 2014/5 (Sheldrick, 2014)'
_diffrn_ambient_temperature 293(2)
_diffrn_measured_fraction_theta_full 0.905
_diffrn_measured_fraction_theta_max 0.888
_diffrn_measurement_device_type 'JOEL JEM-2100 LaB6'
_diffrn_measurement_method 'continuous rotation'
_diffrn_radiation_type electron
_diffrn_radiation_wavelength 0.0251
_diffrn_reflns_av_R_equivalents 0.2322
_diffrn_reflns_av_unetI/netI 0.2051
_diffrn_reflns_Laue_measured_fraction_full 0.905
_diffrn_reflns_Laue_measured_fraction_max 0.888
_diffrn_reflns_limit_h_max 14
_diffrn_reflns_limit_h_min -14
_diffrn_reflns_limit_k_max 9
_diffrn_reflns_limit_k_min -9
_diffrn_reflns_limit_l_max 12
_diffrn_reflns_limit_l_min -12
_diffrn_reflns_number 7034
_diffrn_reflns_point_group_measured_fraction_full 0.905
_diffrn_reflns_point_group_measured_fraction_max 0.888
_diffrn_reflns_theta_full 0.863
_diffrn_reflns_theta_max 0.897
_diffrn_reflns_theta_min 0.113
_exptl_absorpt_coefficient_mu 0.000
_exptl_crystal_colour yellow
_exptl_crystal_density_diffrn 2.846
_exptl_crystal_description plate
_exptl_crystal_F_000 169
_refine_diff_density_max 0.332
_refine_diff_density_min -0.604
_refine_diff_density_rms 0.139
_refine_ls_extinction_method none
_refine_ls_goodness_of_fit_ref 1.138
_refine_ls_hydrogen_treatment constr
_refine_ls_matrix_type full
_refine_ls_number_parameters 119
_refine_ls_number_reflns 1590
_refine_ls_number_restraints 176
_refine_ls_restrained_S_all 1.080
_refine_ls_R_factor_all 0.2390
_refine_ls_R_factor_gt 0.2043
_refine_ls_shift/su_max 0.000
_refine_ls_shift/su_mean 0.000
_refine_ls_structure_factor_coef Fsqd
_refine_ls_weighting_details 'w=1/[\s^2^(Fo^2^)+(0.2298P)^2^+2.1700P] where P=(Fo^2^+2Fc^2^)/3'
_refine_ls_weighting_scheme calc
_refine_ls_wR_factor_gt 0.4858
_refine_ls_wR_factor_ref 0.5092
_reflns_Friedel_coverage 0.000
_reflns_number_gt 1240
_reflns_number_total 1590
_reflns_threshold_expression 'I > 2\s(I)'
_cod_data_source_file d2dt02260e2.cif
_cod_data_source_block 2
_cod_original_cell_volume 878(8)
_cod_original_sg_symbol_H-M 'P 21/c'
_cod_database_code 7711154
_shelx_shelxl_version_number 2018/1
_shelx_space_group_comment
;
The symmetry employed for this shelxl refinement is uniquely defined
by the following loop, which should always be used as a source of
symmetry information in preference to the above space-group names.
They are only intended as comments.
;

loop_
_space_group_symop_operation_xyz
'x, y, z'
'-x, y+1/2, -z+1/2'
'-x, -y, -z'
'x, -y-1/2, z-1/2'

loop_
_atom_site_label
_atom_site_type_symbol
_atom_site_fract_x
_atom_site_fract_y
_atom_site_fract_z
_atom_site_U_iso_or_equiv
_atom_site_adp_type
_atom_site_occupancy
_atom_site_site_symmetry_order
_atom_site_calc_flag
_atom_site_refinement_flags_posn
_atom_site_refinement_flags_adp
_atom_site_refinement_flags_occupancy
_atom_site_disorder_assembly
_atom_site_disorder_group
Bi1 Bi 0.5361(3) 0.9729(3) 0.7056(3) 0.0440(12) Uani 1 1 d . . . . .
O1 O 0.132(5) 0.476(4) 0.728(3) 0.130(10) Uani 1 1 d . U . . .
H1 H 0.102407 0.402858 0.769207 0.195 Uiso 1 1 calc DR U . . .
O2 O 0.076(4) 0.271(4) 0.570(3) 0.129(10) Uani 1 1 d D U . . .
O3 O 0.404(2) 0.376(2) 0.2955(17) 0.055(3) Uani 1 1 d . U . . .
O4 O 0.467(2) 0.7247(19) 0.3407(17) 0.055(3) Uani 1 1 d . U . . .
O5 O 0.390(2) 0.921(2) 0.5308(17) 0.056(3) Uani 1 1 d . U . . .
C1 C 0.146(4) 0.407(4) 0.612(3) 0.117(10) Uani 1 1 d D U . . .
C2 C 0.217(2) 0.485(2) 0.541(2) 0.057(3) Uani 1 1 d D U . . .
C3 C 0.272(2) 0.385(2) 0.453(2) 0.055(3) Uani 1 1 d . U . . .
H3 H 0.252115 0.267524 0.437096 0.067 Uiso 1 1 calc R U . . .
C4 C 0.358(2) 0.463(2) 0.387(2) 0.053(3) Uani 1 1 d . U . . .
C5 C 0.380(3) 0.653(2) 0.398(2) 0.054(3) Uani 1 1 d . U . . .
C6 C 0.346(3) 0.750(2) 0.508(2) 0.054(3) Uani 1 1 d . U . . .
C7 C 0.256(3) 0.672(2) 0.566(2) 0.055(3) Uani 1 1 d . U . . .
H7 H 0.221689 0.741605 0.620551 0.066 Uiso 1 1 calc R U . . .

loop_
_atom_site_aniso_label
_atom_site_aniso_U_11
_atom_site_aniso_U_22
_atom_site_aniso_U_33
_atom_site_aniso_U_23
_atom_site_aniso_U_13
_atom_site_aniso_U_12
Bi1 0.077(3) 0.0252(15) 0.0361(16) -0.0019(10) 0.0266(14) -0.0070(13)
O1 0.25(3) 0.099(15) 0.061(11) -0.023(11) 0.074(15) -0.037(17)
O2 0.25(3) 0.096(15) 0.063(11) -0.009(11) 0.081(16) -0.038(17)
O3 0.116(8) 0.019(5) 0.044(5) -0.009(4) 0.047(6) -0.004(5)
O4 0.118(8) 0.020(4) 0.043(5) -0.009(4) 0.049(5) -0.005(5)
O5 0.119(8) 0.023(5) 0.044(5) -0.008(4) 0.051(5) -0.005(5)
C1 0.25(3) 0.075(15) 0.048(11) -0.020(11) 0.077(16) -0.042(17)
C2 0.117(8) 0.024(5) 0.045(5) -0.008(4) 0.048(6) -0.005(5)
C3 0.117(8) 0.020(5) 0.044(5) -0.011(4) 0.046(5) -0.005(5)
C4 0.115(8) 0.017(4) 0.044(5) -0.008(4) 0.050(5) -0.009(5)
C5 0.115(8) 0.020(4) 0.042(5) -0.011(4) 0.051(5) -0.005(5)
C6 0.116(8) 0.020(4) 0.044(5) -0.011(4) 0.052(5) -0.005(5)
C7 0.115(8) 0.022(5) 0.043(5) -0.010(4) 0.050(5) -0.005(5)

loop_
_atom_type_symbol
_atom_type_description
_atom_type_scat_dispersion_real
_atom_type_scat_dispersion_imag
_atom_type_scat_source
C C 0.0000 0.0000 'International Tables Vol C Tables 4.2.6.8 and 6.1.1.4'
H H 0.0000 0.0000 'International Tables Vol C Tables 4.2.6.8 and 6.1.1.4'
O O 0.0000 0.0000 'International Tables Vol C Tables 4.2.6.8 and 6.1.1.4'
Bi Bi 0.0000 0.0000 'International Tables Vol C Tables 4.2.6.8 and 6.1.1.4'

loop_
_geom_angle_atom_site_label_1
_geom_angle_atom_site_label_2
_geom_angle_atom_site_label_3
_geom_angle
_geom_angle_site_symmetry_1
_geom_angle_site_symmetry_3
_geom_angle_publ_flag
O5 Bi1 O3 86.6(8) . 4_576 ?
O5 Bi1 O4 92.2(8) . 4_576 ?
O3 Bi1 O4 73.9(7) 4_576 4_576 ?
O5 Bi1 O4 92.7(7) . 3_676 ?
O3 Bi1 O4 66.9(6) 4_576 3_676 ?
O4 Bi1 O4 140.0(4) 4_576 3_676 ?
C1 O1 H1 109.5 . . ?
C4 O3 Bi1 116.7(13) . 4_575 ?
C5 O4 Bi1 113.0(11) . 4_575 ?
C5 O4 Bi1 119.0(13) . 3_676 ?
Bi1 O4 Bi1 120.9(7) 4_575 3_676 ?
C6 O5 Bi1 119.2(16) . . ?
O2 C1 O1 113(3) . . ?
O2 C1 C2 126(2) . . ?
O1 C1 C2 121(3) . . ?
C1 C2 C3 121(2) . . ?
C1 C2 C7 122(2) . . ?
C3 C2 C7 116.0(18) . . ?
C2 C3 C4 122.0(17) . . ?
C2 C3 H3 119.0 . . ?
C4 C3 H3 119.0 . . ?
O3 C4 C5 116.2(17) . . ?
O3 C4 C3 123.1(16) . . ?
C5 C4 C3 119.6(17) . . ?
O4 C5 C6 118.5(17) . . ?
O4 C5 C4 118.7(17) . . ?
C6 C5 C4 118.8(16) . . ?
O5 C6 C7 125.8(16) . . ?
O5 C6 C5 116.1(17) . . ?
C7 C6 C5 117.2(18) . . ?
C6 C7 C2 122.9(16) . . ?
C6 C7 H7 118.5 . . ?
C2 C7 H7 118.5 . . ?

loop_
_geom_bond_atom_site_label_1
_geom_bond_atom_site_label_2
_geom_bond_distance
_geom_bond_site_symmetry_2
_geom_bond_publ_flag
Bi1 O5 2.16(2) . ?
Bi1 O3 2.30(2) 4_576 ?
Bi1 O4 2.315(17) 4_576 ?
Bi1 O4 2.356(19) 3_676 ?
O1 C1 1.34(3) . ?
O1 H1 0.8200 . ?
O2 C1 1.32(4) . ?
O3 C4 1.36(2) . ?
O4 C5 1.41(3) . ?
O5 C6 1.40(3) . ?
C1 C2 1.368(19) . ?
C2 C3 1.44(3) . ?
C2 C7 1.51(3) . ?
C3 C4 1.47(3) . ?
C3 H3 0.9300 . ?
C4 C5 1.47(3) . ?
C5 C6 1.47(2) . ?
C6 C7 1.46(3) . ?
C7 H7 0.9300 . ?
